data_4324191
loop_
_publ_author_name
'Luisa L\'opez-Banet'
'M. Dolores Santana'
'Gabriel Garc\'ia'
'Luis Garc\'ia'
'Jos\'e P\'erez'
'Te\'ofilo Rojo'
'Luis Lezama'
'Jean-Pierre Costes'

_publ_section_title
;
 Crystal Structures and Magnetic Properties of Nickel Complexes with
 Hydrotris(pyrazolyl)borate Ligand and Double Bridged by Phosphate Esters
;
_journal_name_full 'Inorganic Chemistry'
_journal_page_first 437
_journal_page_last 443
_journal_paper_doi 10.1021/ic100980x
_journal_volume 50
_journal_year 2011
_chemical_formula_moiety 'C54 H60 B2 N16 Ni2 O16 P2'
_chemical_formula_sum 'C54 H60 B2 N16 Ni2 O16 P2'
_chemical_formula_weight 1390.16
_chemical_name_systematic
;
 ?
;
_space_group_IT_number 14
_symmetry_cell_setting monoclinic
_symmetry_space_group_name_Hall '-P 2yn'
_symmetry_space_group_name_H-M 'P 1 21/n 1'
_atom_sites_solution_hydrogens geom
_atom_sites_solution_primary Patterson
_atom_sites_solution_secondary difmap
_audit_creation_method SHELXL-97
_cell_angle_alpha 90.00
_cell_angle_beta 92.990(8)
_cell_angle_gamma 90.00
_cell_formula_units_Z 2
_cell_length_a 9.6445(8)
_cell_length_b 14.7369(18)
_cell_length_c 21.543(2)
_cell_measurement_temperature 100(2)
_cell_volume 3057.7(5)
_computing_structure_refinement 'SHELXL-97 (Sheldrick, 1997)'
_diffrn_ambient_temperature 100(2)
_diffrn_measured_fraction_theta_full 0.000
_diffrn_measured_fraction_theta_max 0.857
_diffrn_radiation_monochromator graphite
_diffrn_radiation_source 'fine-focus sealed tube'
_diffrn_radiation_type MoK\a
_diffrn_radiation_wavelength 0.71073
_diffrn_reflns_av_R_equivalents 0.0902
_diffrn_reflns_av_sigmaI/netI 0.2691
_diffrn_reflns_limit_h_max 11
_diffrn_reflns_limit_h_min -13
_diffrn_reflns_limit_k_max 20
_diffrn_reflns_limit_k_min -19
_diffrn_reflns_limit_l_max 28
_diffrn_reflns_limit_l_min -24
_diffrn_reflns_number 21851
_diffrn_reflns_theta_full 0.50
_diffrn_reflns_theta_max 29.15
_diffrn_reflns_theta_min 2.53
_exptl_absorpt_coefficient_mu 0.750
_exptl_absorpt_correction_T_max 0.9779
_exptl_absorpt_correction_T_min 0.8464
_exptl_absorpt_correction_type none
_exptl_crystal_colour green
_exptl_crystal_density_diffrn 1.510
_exptl_crystal_description block
_exptl_crystal_F_000 1440
_exptl_crystal_size_max 0.23
_exptl_crystal_size_mid 0.11
_exptl_crystal_size_min 0.03
_refine_diff_density_max 1.004
_refine_diff_density_min -0.454
_refine_diff_density_rms 0.085
_refine_ls_extinction_method none
_refine_ls_goodness_of_fit_ref 0.656
_refine_ls_hydrogen_treatment constr
_refine_ls_matrix_type full
_refine_ls_number_parameters 415
_refine_ls_number_reflns 7078
_refine_ls_number_restraints 0
_refine_ls_restrained_S_all 0.656
_refine_ls_R_factor_all 0.1456
_refine_ls_R_factor_gt 0.0476
_refine_ls_shift/su_max 0.001
_refine_ls_shift/su_mean 0.000
_refine_ls_structure_factor_coef Fsqd
_refine_ls_weighting_details 'calc w=1/[\s^2^(Fo^2^)+(0.0551P)^2^+0.0000P] where P=(Fo^2^+2Fc^2^)/3'
_refine_ls_weighting_scheme calc
_refine_ls_wR_factor_gt 0.0993
_refine_ls_wR_factor_ref 0.1136
_reflns_number_gt 2667
_reflns_number_total 7078
_reflns_threshold_expression >2sigma(I)
_cod_data_source_file ic100980x_si_001_3.cif
_cod_data_source_block 3
_cod_database_code 4324191

loop_
_symmetry_equiv_pos_as_xyz
'x, y, z'
'-x+1/2, y+1/2, -z+1/2'
'-x, -y, -z'
'x-1/2, -y-1/2, z-1/2'

loop_
_atom_site_label
_atom_site_type_symbol
_atom_site_fract_x
_atom_site_fract_y
_atom_site_fract_z
_atom_site_U_iso_or_equiv
_atom_site_adp_type
_atom_site_occupancy
_atom_site_symmetry_multiplicity
_atom_site_calc_flag
_atom_site_refinement_flags
Ni1 Ni 0.66771(5) 0.97140(4) 0.60193(2) 0.02074(16) Uani 1 1 d .
P1 P 0.58571(11) 0.88390(9) 0.46576(5) 0.0227(3) Uani 1 1 d .
N5 N 0.8217(3) 0.8987(2) 0.64606(14) 0.0197(8) Uani 1 1 d .
O1 O 0.6411(3) 0.88411(19) 0.53125(12) 0.0251(7) Uani 1 1 d .
O4 O 0.5377(2) 0.7836(2) 0.44691(12) 0.0217(7) Uani 1 1 d .
N1 N 0.5379(3) 0.9269(2) 0.66508(15) 0.0200(8) Uani 1 1 d .
O7 O 0.8733(3) 0.4319(2) 0.51752(14) 0.0389(9) Uani 1 1 d .
C6 C 0.7759(4) 1.1504(3) 0.7432(2) 0.0242(11) Uani 1 1 d .
O8 O 0.7059(3) 0.4222(2) 0.57993(14) 0.0397(9) Uani 1 1 d .
O2 O 0.4711(2) 0.94286(19) 0.44407(12) 0.0229(7) Uani 1 1 d .
O3 O 0.7217(2) 0.8999(2) 0.42636(12) 0.0265(7) Uani 1 1 d .
N3 N 0.7434(3) 1.0785(3) 0.65199(15) 0.0211(9) Uani 1 1 d .
C26 C 0.7792(4) 0.5947(3) 0.47203(19) 0.0262(11) Uani 1 1 d .
H26 H 0.8644 0.5727 0.4576 0.031 Uiso 1 1 calc R
C14 C 0.9921(4) 0.8680(3) 0.80140(18) 0.0260(11) Uani 1 1 d .
H14A H 0.9266 0.9047 0.8240 0.039 Uiso 1 1 calc R
H14B H 1.0851 0.8946 0.8066 0.039 Uiso 1 1 calc R
H14C H 0.9939 0.8060 0.8179 0.039 Uiso 1 1 calc R
N8 N 0.7672(4) 0.4609(3) 0.53901(16) 0.0314(10) Uani 1 1 d .
N6 N 0.8346(3) 0.9114(2) 0.71012(14) 0.0199(8) Uani 1 1 d .
N2 N 0.5820(3) 0.9381(2) 0.72634(14) 0.0197(9) Uani 1 1 d .
C12 C 1.0076(4) 0.8228(3) 0.68503(19) 0.0227(11) Uani 1 1 d .
H12 H 1.0878 0.7854 0.6876 0.027 Uiso 1 1 calc R
C16 C 0.7254(4) 0.8976(3) 0.36151(18) 0.0226(10) Uani 1 1 d .
C25 C 0.7112(4) 0.5473(3) 0.51586(19) 0.0249(11) Uani 1 1 d .
C11 C 0.9474(4) 0.8660(3) 0.73371(18) 0.0192(10) Uani 1 1 d .
C13 C 0.9277(4) 0.8448(3) 0.63141(19) 0.0206(10) Uani 1 1 d .
C10 C 0.7973(4) 1.1975(3) 0.57563(19) 0.0323(12) Uani 1 1 d .
H10A H 0.7767 1.1481 0.5461 0.048 Uiso 1 1 calc R
H10B H 0.8937 1.2172 0.5723 0.048 Uiso 1 1 calc R
H10C H 0.7347 1.2486 0.5661 0.048 Uiso 1 1 calc R
C18 C 0.8691(4) 0.9137(3) 0.2755(2) 0.0301(12) Uani 1 1 d .
H18 H 0.9567 0.9253 0.2590 0.036 Uiso 1 1 calc R
C27 C 0.7235(4) 0.6733(3) 0.44946(18) 0.0262(11) Uani 1 1 d .
H27 H 0.7685 0.7061 0.4183 0.031 Uiso 1 1 calc R
N4 N 0.7441(3) 1.0692(3) 0.71608(15) 0.0196(8) Uani 1 1 d .
C21 C 0.6108(4) 0.8781(3) 0.32268(19) 0.0258(11) Uani 1 1 d .
H21 H 0.5235 0.8654 0.3391 0.031 Uiso 1 1 calc R
C20 C 0.6265(4) 0.8776(3) 0.25921(18) 0.0212(10) Uani 1 1 d .
H20 H 0.5489 0.8657 0.2314 0.025 Uiso 1 1 calc R
C8 C 0.7768(4) 1.1647(3) 0.6408(2) 0.0231(11) Uani 1 1 d .
C7 C 0.7964(4) 1.2121(3) 0.6970(2) 0.0257(11) Uani 1 1 d .
H7 H 0.8194 1.2745 0.7021 0.031 Uiso 1 1 calc R
C2 C 0.3709(4) 0.8807(3) 0.72504(18) 0.0271(11) Uani 1 1 d .
H2 H 0.2857 0.8565 0.7379 0.032 Uiso 1 1 calc R
C23 C 0.5342(4) 0.6591(3) 0.51696(19) 0.0274(11) Uani 1 1 d .
H23 H 0.4510 0.6823 0.5326 0.033 Uiso 1 1 calc R
C3 C 0.4095(4) 0.8915(3) 0.66411(19) 0.0227(10) Uani 1 1 d .
B1 B 0.7300(4) 0.9733(4) 0.7418(2) 0.0210(11) Uani 1 1 d .
H1 H 0.7499 0.9734 0.7878 0.025 Uiso 1 1 calc R
C24 C 0.5894(4) 0.5788(3) 0.53904(19) 0.0282(11) Uani 1 1 d .
H24 H 0.5443 0.5453 0.5698 0.034 Uiso 1 1 calc R
C17 C 0.8544(4) 0.9159(3) 0.3382(2) 0.0279(11) Uani 1 1 d .
H17 H 0.9317 0.9298 0.3657 0.034 Uiso 1 1 calc R
C22 C 0.6013(4) 0.7056(3) 0.47180(19) 0.0240(11) Uani 1 1 d .
C5 C 0.3308(4) 0.8710(3) 0.60418(18) 0.0277(11) Uani 1 1 d .
H5A H 0.3882 0.8861 0.5694 0.042 Uiso 1 1 calc R
H5B H 0.2454 0.9071 0.6013 0.042 Uiso 1 1 calc R
H5C H 0.3072 0.8063 0.6026 0.042 Uiso 1 1 calc R
O5 O 0.8820(3) 0.9131(3) 0.14970(14) 0.0535(10) Uani 1 1 d .
O6 O 0.6704(3) 0.8681(2) 0.13574(14) 0.0438(10) Uani 1 1 d .
N7 N 0.7696(4) 0.8915(3) 0.16913(17) 0.0329(10) Uani 1 1 d .
C19 C 0.7545(4) 0.8944(3) 0.23643(19) 0.0268(11) Uani 1 1 d .
C4 C 0.4914(4) 0.9202(3) 0.83227(18) 0.0344(13) Uani 1 1 d .
H4A H 0.5829 0.9448 0.8449 0.052 Uiso 1 1 calc R
H4B H 0.4803 0.8604 0.8512 0.052 Uiso 1 1 calc R
H4C H 0.4190 0.9612 0.8461 0.052 Uiso 1 1 calc R
C1 C 0.4789(4) 0.9115(3) 0.76293(18) 0.0244(11) Uani 1 1 d .
C9 C 0.7859(4) 1.1638(3) 0.81225(19) 0.0354(13) Uani 1 1 d .
H9A H 0.7645 1.1067 0.8329 0.053 Uiso 1 1 calc R
H9B H 0.7196 1.2105 0.8237 0.053 Uiso 1 1 calc R
H9C H 0.8803 1.1831 0.8253 0.053 Uiso 1 1 calc R
C15 C 0.9457(4) 0.8137(3) 0.56608(18) 0.0296(12) Uani 1 1 d .
H15A H 0.8733 0.8408 0.5384 0.044 Uiso 1 1 calc R
H15B H 0.9383 0.7474 0.5642 0.044 Uiso 1 1 calc R
H15C H 1.0372 0.8324 0.5530 0.044 Uiso 1 1 calc R

loop_
_atom_site_aniso_label
_atom_site_aniso_U_11
_atom_site_aniso_U_22
_atom_site_aniso_U_33
_atom_site_aniso_U_23
_atom_site_aniso_U_13
_atom_site_aniso_U_12
Ni1 0.0203(3) 0.0275(4) 0.0143(3) 0.0007(3) -0.0002(2) 0.0023(3)
P1 0.0212(6) 0.0288(8) 0.0178(6) -0.0014(6) -0.0019(5) 0.0048(6)
N5 0.0209(18) 0.026(2) 0.0120(19) -0.0002(17) 0.0016(14) -0.0019(17)
O1 0.0266(15) 0.029(2) 0.0196(16) -0.0044(14) -0.0027(12) 0.0033(14)
O4 0.0207(14) 0.023(2) 0.0213(16) -0.0018(14) -0.0015(12) 0.0032(14)
N1 0.0215(18) 0.023(2) 0.0153(19) 0.0016(16) -0.0012(14) 0.0035(16)
O7 0.0332(18) 0.042(2) 0.043(2) 0.0059(17) 0.0117(15) 0.0167(17)
C6 0.014(2) 0.033(3) 0.025(3) 0.000(2) -0.0020(18) 0.004(2)
O8 0.0438(19) 0.043(2) 0.033(2) 0.0139(17) 0.0026(15) 0.0039(17)
O2 0.0195(14) 0.033(2) 0.0160(16) -0.0017(13) -0.0007(11) 0.0062(13)
O3 0.0218(15) 0.036(2) 0.0212(17) -0.0011(15) -0.0018(12) -0.0007(14)
N3 0.0162(17) 0.030(3) 0.017(2) 0.0027(18) 0.0019(14) 0.0026(17)
C26 0.024(2) 0.029(3) 0.027(3) -0.004(2) 0.0070(19) 0.002(2)
C14 0.022(2) 0.035(3) 0.022(3) 0.007(2) 0.0024(18) 0.005(2)
N8 0.030(2) 0.040(3) 0.025(2) 0.003(2) -0.0006(17) -0.002(2)
N6 0.0196(18) 0.029(2) 0.0106(18) 0.0025(17) -0.0003(14) -0.0018(16)
N2 0.0200(17) 0.026(3) 0.0132(19) -0.0002(16) 0.0017(14) 0.0017(16)
C12 0.015(2) 0.028(3) 0.025(3) 0.002(2) -0.0009(18) 0.005(2)
C16 0.028(2) 0.021(3) 0.019(2) -0.003(2) -0.0010(18) 0.002(2)
C25 0.025(2) 0.031(3) 0.018(2) 0.004(2) -0.0046(18) 0.007(2)
C11 0.012(2) 0.029(3) 0.017(2) 0.003(2) -0.0009(17) -0.0039(19)
C13 0.015(2) 0.025(3) 0.022(2) -0.001(2) 0.0037(18) -0.007(2)
C10 0.030(2) 0.034(3) 0.032(3) 0.008(2) 0.001(2) 0.003(2)
C18 0.021(2) 0.034(3) 0.037(3) 0.001(2) 0.013(2) 0.000(2)
C27 0.023(2) 0.036(3) 0.019(2) 0.004(2) 0.0054(19) 0.001(2)
N4 0.0174(17) 0.028(3) 0.0140(19) -0.0022(17) 0.0014(14) 0.0005(16)
C21 0.016(2) 0.035(3) 0.026(3) -0.004(2) 0.0045(19) 0.001(2)
C20 0.022(2) 0.022(3) 0.019(2) -0.004(2) -0.0019(18) -0.002(2)
C8 0.015(2) 0.027(3) 0.027(3) 0.000(2) 0.0016(19) -0.002(2)
C7 0.020(2) 0.020(3) 0.037(3) -0.002(2) -0.001(2) -0.001(2)
C2 0.023(2) 0.038(3) 0.020(3) -0.001(2) 0.0056(19) -0.007(2)
C23 0.029(2) 0.030(3) 0.024(3) 0.000(2) 0.005(2) 0.004(2)
C3 0.015(2) 0.028(3) 0.024(2) -0.002(2) 0.0003(18) -0.006(2)
B1 0.022(2) 0.027(3) 0.013(2) -0.002(3) -0.0035(19) 0.004(3)
C24 0.025(2) 0.039(3) 0.021(3) 0.001(2) 0.0043(19) 0.000(2)
C17 0.015(2) 0.038(3) 0.031(3) 0.003(2) -0.0029(19) 0.006(2)
C22 0.022(2) 0.032(3) 0.018(2) -0.003(2) -0.0053(19) 0.000(2)
C5 0.022(2) 0.039(3) 0.022(2) -0.002(2) 0.0030(18) -0.007(2)
O5 0.046(2) 0.078(3) 0.038(2) 0.004(2) 0.0254(17) -0.004(2)
O6 0.048(2) 0.061(3) 0.0230(19) -0.0046(18) 0.0086(16) -0.0151(19)
N7 0.039(2) 0.034(3) 0.028(2) -0.002(2) 0.0156(19) -0.004(2)
C19 0.027(2) 0.029(3) 0.026(3) 0.002(2) 0.0097(19) 0.007(2)
C4 0.021(2) 0.059(4) 0.024(3) 0.002(2) 0.0100(19) -0.001(2)
C1 0.018(2) 0.040(3) 0.015(2) 0.002(2) 0.0045(18) 0.002(2)
C9 0.030(3) 0.043(4) 0.032(3) -0.008(2) -0.002(2) 0.010(2)
C15 0.023(2) 0.043(3) 0.023(3) -0.004(2) 0.0045(19) 0.010(2)

loop_
_atom_type_symbol
_atom_type_description
_atom_type_scat_dispersion_real
_atom_type_scat_dispersion_imag
_atom_type_scat_source
C C 0.0033 0.0016 'International Tables Vol C Tables 4.2.6.8 and 6.1.1.4'
H H 0.0000 0.0000 'International Tables Vol C Tables 4.2.6.8 and 6.1.1.4'
B B 0.0013 0.0007 'International Tables Vol C Tables 4.2.6.8 and 6.1.1.4'
N N 0.0061 0.0033 'International Tables Vol C Tables 4.2.6.8 and 6.1.1.4'
Ni Ni 0.3393 1.1124 'International Tables Vol C Tables 4.2.6.8 and 6.1.1.4'
O O 0.0106 0.0060 'International Tables Vol C Tables 4.2.6.8 and 6.1.1.4'
P P 0.1023 0.0942 'International Tables Vol C Tables 4.2.6.8 and 6.1.1.4'

loop_
_geom_angle_atom_site_label_1
_geom_angle_atom_site_label_2
_geom_angle_atom_site_label_3
_geom_angle
_geom_angle_site_symmetry_3
O1 Ni1 N1 104.27(13) .
O1 Ni1 N5 94.53(12) .
N1 Ni1 N5 88.71(13) .
O1 Ni1 N3 159.19(12) .
N1 Ni1 N3 96.54(13) .
N5 Ni1 N3 85.83(13) .
O1 Ni1 O2 88.50(11) 3_676
N1 Ni1 O2 96.53(11) 3_676
N5 Ni1 O2 173.14(12) 3_676
N3 Ni1 O2 89.15(12) 3_676
O2 P1 O1 122.10(16) .
O2 P1 O4 105.33(16) .
O1 P1 O4 109.25(16) .
O2 P1 O3 111.46(15) .
O1 P1 O3 103.73(15) .
O4 P1 O3 103.57(15) .
C13 N5 N6 106.4(3) .
C13 N5 Ni1 138.5(3) .
N6 N5 Ni1 114.8(2) .
P1 O1 Ni1 138.74(19) .
C22 O4 P1 123.3(2) .
C3 N1 N2 107.5(3) .
C3 N1 Ni1 136.4(3) .
N2 N1 Ni1 116.0(2) .
N4 C6 C7 108.0(4) .
N4 C6 C9 123.0(4) .
C7 C6 C9 129.0(5) .
P1 O2 Ni1 168.59(17) 3_676
C16 O3 P1 125.7(2) .
C8 N3 N4 106.6(3) .
C8 N3 Ni1 136.8(3) .
N4 N3 Ni1 115.8(3) .
C27 C26 C25 119.1(4) .
O7 N8 O8 123.6(4) .
O7 N8 C25 118.5(4) .
O8 N8 C25 117.8(4) .
C11 N6 N5 109.5(3) .
C11 N6 B1 131.0(3) .
N5 N6 B1 119.4(3) .
C1 N2 N1 108.8(3) .
C1 N2 B1 132.1(3) .
N1 N2 B1 119.0(3) .
C11 C12 C13 106.6(4) .
C21 C16 C17 121.6(4) .
C21 C16 O3 123.3(3) .
C17 C16 O3 115.1(3) .
C26 C25 C24 121.8(4) .
C26 C25 N8 119.8(4) .
C24 C25 N8 118.4(4) .
N6 C11 C12 107.7(3) .
N6 C11 C14 122.7(3) .
C12 C11 C14 129.6(4) .
N5 C13 C12 109.7(4) .
N5 C13 C15 121.9(3) .
C12 C13 C15 128.4(4) .
C17 C18 C19 119.1(4) .
C26 C27 C22 119.9(4) .
C6 N4 N3 109.3(3) .
C6 N4 B1 132.9(4) .
N3 N4 B1 117.2(3) .
C16 C21 C20 118.4(4) .
C19 C20 C21 119.9(4) .
N3 C8 C7 109.9(4) .
N3 C8 C10 121.2(4) .
C7 C8 C10 128.8(4) .
C6 C7 C8 106.2(4) .
C1 C2 C3 107.0(3) .
C24 C23 C22 119.0(4) .
N1 C3 C2 108.7(3) .
N1 C3 C5 121.2(3) .
C2 C3 C5 130.0(4) .
N4 B1 N2 109.4(3) .
N4 B1 N6 108.2(3) .
N2 B1 N6 109.0(4) .
C23 C24 C25 119.1(4) .
C18 C17 C16 119.5(4) .
C23 C22 C27 121.0(5) .
C23 C22 O4 117.8(4) .
C27 C22 O4 121.0(4) .
O6 N7 O5 123.7(4) .
O6 N7 C19 118.5(4) .
O5 N7 C19 117.8(4) .
C20 C19 C18 121.6(4) .
C20 C19 N7 119.0(4) .
C18 C19 N7 119.4(4) .
N2 C1 C2 107.9(3) .
N2 C1 C4 122.1(4) .
C2 C1 C4 130.0(4) .

loop_
_geom_bond_atom_site_label_1
_geom_bond_atom_site_label_2
_geom_bond_distance
_geom_bond_site_symmetry_2
Ni1 O1 2.000(3) .
Ni1 N1 2.006(3) .
Ni1 N5 2.027(3) .
Ni1 N3 2.026(4) .
Ni1 O2 2.057(3) 3_676
P1 O2 1.463(3) .
P1 O1 1.482(3) .
P1 O4 1.595(3) .
P1 O3 1.617(3) .
N5 C13 1.344(5) .
N5 N6 1.392(4) .
O4 C22 1.397(5) .
N1 C3 1.343(5) .
N1 N2 1.375(4) .
O7 N8 1.222(4) .
C6 N4 1.360(5) .
C6 C7 1.371(6) .
C6 C9 1.498(6) .
O8 N8 1.228(4) .
O2 Ni1 2.057(3) 3_676
O3 C16 1.400(4) .
N3 C8 1.336(5) .
N3 N4 1.387(4) .
C26 C27 1.357(6) .
C26 C25 1.369(6) .
C14 C11 1.499(5) .
N8 C25 1.461(6) .
N6 C11 1.353(5) .
N6 B1 1.545(6) .
N2 C1 1.359(5) .
N2 B1 1.538(5) .
C12 C11 1.381(5) .
C12 C13 1.393(5) .
C16 C21 1.380(5) .
C16 C17 1.393(5) .
C25 C24 1.380(5) .
C13 C15 1.499(5) .
C10 C8 1.508(5) .
C18 C17 1.365(5) .
C18 C19 1.384(5) .
C27 C22 1.380(5) .
N4 B1 1.527(6) .
C21 C20 1.384(5) .
C20 C19 1.375(5) .
C8 C7 1.402(6) .
C2 C1 1.367(5) .
C2 C3 1.392(5) .
C23 C24 1.373(6) .
C23 C22 1.378(6) .
C3 C5 1.494(5) .
O5 N7 1.224(4) .
O6 N7 1.217(4) .
N7 C19 1.465(5) .
C4 C1 1.498(5) .
